data_4329866
loop_
_publ_author_name
'Alasdair P. M. Robertson'
'Mairi F. Haddow'
'Ian Manners'

_publ_section_title
;
 Synthesis and the Thermal and Catalytic Dehydrogenation Reactions of
 Amine-Thioboranes
;
_journal_name_full 'Inorganic Chemistry'
_journal_page_first 8254
_journal_page_last 8264
_journal_paper_doi 10.1021/ic3008188
_journal_volume 51
_journal_year 2012
_chemical_formula_moiety 'C7 H12 B N S'
_chemical_formula_sum 'C7 H12 B N S'
_chemical_formula_weight 153.05
_chemical_name_systematic
; 
 ? 
;
_space_group_IT_number 61
_symmetry_cell_setting orthorhombic
_symmetry_space_group_name_Hall '-P 2ac 2ab'
_symmetry_space_group_name_H-M 'P b c a'
_atom_sites_solution_hydrogens geom
_atom_sites_solution_primary direct
_atom_sites_solution_secondary difmap
_audit_creation_method SHELXL-97
_cell_angle_alpha 90.00
_cell_angle_beta 90.00
_cell_angle_gamma 90.00
_cell_formula_units_Z 8
_cell_length_a 8.8514(2)
_cell_length_b 9.8373(2)
_cell_length_c 19.8811(5)
_cell_measurement_reflns_used 7160
_cell_measurement_temperature 100(2)
_cell_measurement_theta_max 27.44
_cell_measurement_theta_min 3.08
_cell_volume 1731.12(7)
_computing_cell_refinement 'Bruker SMART'
_computing_data_collection 'Bruker SMART'
_computing_data_reduction 'Bruker SAINT V7.68A'
_computing_molecular_graphics 'Bruker SHELXTL'
_computing_publication_material 'Bruker SHELXTL'
_computing_structure_refinement 'SHELXL-97 (Sheldrick, 1997)'
_computing_structure_solution 'SHELXS-97 (Sheldrick, 1990)'
_diffrn_ambient_temperature 100(2)
_diffrn_measured_fraction_theta_full 0.999
_diffrn_measured_fraction_theta_max 0.999
_diffrn_measurement_device_type 'Bruker Apex II kappa CCD area detector'
_diffrn_measurement_method 'phi and omega scans'
_diffrn_radiation_monochromator graphite
_diffrn_radiation_source 'fine-focus sealed tube'
_diffrn_radiation_type MoK\a
_diffrn_radiation_wavelength 0.71073
_diffrn_reflns_av_R_equivalents 0.0252
_diffrn_reflns_av_sigmaI/netI 0.0159
_diffrn_reflns_limit_h_max 11
_diffrn_reflns_limit_h_min -11
_diffrn_reflns_limit_k_max 11
_diffrn_reflns_limit_k_min -12
_diffrn_reflns_limit_l_max 23
_diffrn_reflns_limit_l_min -25
_diffrn_reflns_number 13213
_diffrn_reflns_theta_full 27.52
_diffrn_reflns_theta_max 27.52
_diffrn_reflns_theta_min 2.05
_exptl_absorpt_coefficient_mu 0.299
_exptl_absorpt_correction_T_max 0.7456
_exptl_absorpt_correction_T_min 0.6801
_exptl_absorpt_correction_type multi-scan
_exptl_absorpt_process_details SADABS2008/1
_exptl_crystal_colour colourless
_exptl_crystal_density_diffrn 1.174
_exptl_crystal_description 'thick plate'
_exptl_crystal_F_000 656
_exptl_crystal_size_max 0.50
_exptl_crystal_size_mid 0.50
_exptl_crystal_size_min 0.10
_refine_diff_density_max 0.658
_refine_diff_density_min -0.252
_refine_diff_density_rms 0.056
_refine_ls_extinction_method none
_refine_ls_goodness_of_fit_ref 1.087
_refine_ls_hydrogen_treatment mixed
_refine_ls_matrix_type full
_refine_ls_number_parameters 104
_refine_ls_number_reflns 1987
_refine_ls_number_restraints 0
_refine_ls_restrained_S_all 1.087
_refine_ls_R_factor_all 0.0383
_refine_ls_R_factor_gt 0.0349
_refine_ls_shift/su_max 0.000
_refine_ls_shift/su_mean 0.000
_refine_ls_structure_factor_coef Fsqd
_refine_ls_weighting_details 'calc w=1/[\s^2^(Fo^2^)+(0.0402P)^2^+1.5166P] where P=(Fo^2^+2Fc^2^)/3'
_refine_ls_weighting_scheme calc
_refine_ls_wR_factor_gt 0.0901
_refine_ls_wR_factor_ref 0.0925
_reflns_number_gt 1828
_reflns_number_total 1987
_reflns_threshold_expression >2sigma(I)
_cod_data_source_file ic3008188_si_002_11.cif
_cod_data_source_block MeNH2BH2SPh
_cod_database_code 4329866

loop_
_symmetry_equiv_pos_as_xyz
'x, y, z'
'-x+1/2, -y, z+1/2'
'-x, y+1/2, -z+1/2'
'x+1/2, -y+1/2, -z'
'-x, -y, -z'
'x-1/2, y, -z-1/2'
'x, -y-1/2, z-1/2'
'-x-1/2, y-1/2, z'

loop_
_atom_site_label
_atom_site_type_symbol
_atom_site_fract_x
_atom_site_fract_y
_atom_site_fract_z
_atom_site_U_iso_or_equiv
_atom_site_adp_type
_atom_site_occupancy
_atom_site_symmetry_multiplicity
_atom_site_calc_flag
_atom_site_refinement_flags
B1 B 0.19263(18) 0.82023(18) 0.01805(8) 0.0168(3) Uani 1 1 d .
H1C H 0.275(2) 0.8808(19) -0.0111(9) 0.020 Uiso 1 1 d .
H1D H 0.233(2) 0.7160(19) 0.0331(9) 0.020 Uiso 1 1 d .
C1 C 0.01514(15) 0.83487(15) 0.14396(7) 0.0134(3) Uani 1 1 d .
C2 C -0.07015(17) 0.90448(15) 0.19201(7) 0.0171(3) Uani 1 1 d .
H2 H -0.0673 1.0010 0.1932 0.021 Uiso 1 1 calc R
C3 C -0.15893(17) 0.83464(16) 0.23801(7) 0.0191(3) Uani 1 1 d .
H3 H -0.2147 0.8833 0.2710 0.023 Uiso 1 1 calc R
C4 C -0.16643(17) 0.69328(16) 0.23595(7) 0.0191(3) Uani 1 1 d .
H4 H -0.2271 0.6450 0.2673 0.023 Uiso 1 1 calc R
C5 C -0.08407(17) 0.62376(15) 0.18738(7) 0.0179(3) Uani 1 1 d .
H5 H -0.0899 0.5274 0.1853 0.021 Uiso 1 1 calc R
C6 C 0.00682(17) 0.69311(15) 0.14175(7) 0.0158(3) Uani 1 1 d .
H6 H 0.0632 0.6441 0.1091 0.019 Uiso 1 1 calc R
C7 C 0.0829(2) 0.70267(18) -0.08711(8) 0.0253(4) Uani 1 1 d .
H7A H 0.1622 0.7431 -0.1151 0.038 Uiso 1 1 calc R
H7B H -0.0092 0.6914 -0.1139 0.038 Uiso 1 1 calc R
H7C H 0.1166 0.6138 -0.0707 0.038 Uiso 1 1 calc R
N1 N 0.05108(14) 0.79320(14) -0.02902(6) 0.0158(3) Uani 1 1 d .
H1A H -0.025(2) 0.757(2) -0.0057(10) 0.019 Uiso 1 1 d .
H1B H 0.016(2) 0.868(2) -0.0438(9) 0.019 Uiso 1 1 d .
S1 S 0.13498(4) 0.93381(4) 0.091602(18) 0.01611(13) Uani 1 1 d .

loop_
_atom_site_aniso_label
_atom_site_aniso_U_11
_atom_site_aniso_U_22
_atom_site_aniso_U_33
_atom_site_aniso_U_23
_atom_site_aniso_U_13
_atom_site_aniso_U_12
B1 0.0108(7) 0.0210(8) 0.0186(8) 0.0022(6) 0.0007(6) 0.0011(6)
C1 0.0115(6) 0.0165(7) 0.0123(6) 0.0016(5) -0.0031(5) -0.0002(5)
C2 0.0178(7) 0.0159(7) 0.0176(7) -0.0015(5) -0.0014(6) 0.0015(6)
C3 0.0180(7) 0.0233(8) 0.0159(7) -0.0023(6) 0.0020(6) 0.0022(6)
C4 0.0176(7) 0.0239(8) 0.0158(7) 0.0026(6) 0.0013(6) -0.0030(6)
C5 0.0203(7) 0.0156(7) 0.0178(7) 0.0019(5) -0.0011(6) -0.0016(6)
C6 0.0160(7) 0.0167(7) 0.0148(7) -0.0010(5) -0.0001(5) 0.0015(6)
C7 0.0255(8) 0.0288(8) 0.0216(8) -0.0069(7) 0.0019(7) 0.0013(7)
N1 0.0124(6) 0.0175(6) 0.0175(6) 0.0010(5) 0.0017(5) 0.0013(5)
S1 0.01546(19) 0.0161(2) 0.0167(2) 0.00244(13) -0.00084(13) -0.00210(13)

loop_
_atom_type_symbol
_atom_type_description
_atom_type_scat_dispersion_real
_atom_type_scat_dispersion_imag
_atom_type_scat_source
C C 0.0033 0.0016 'International Tables Vol C Tables 4.2.6.8 and 6.1.1.4'
H H 0.0000 0.0000 'International Tables Vol C Tables 4.2.6.8 and 6.1.1.4'
B B 0.0013 0.0007 'International Tables Vol C Tables 4.2.6.8 and 6.1.1.4'
N N 0.0061 0.0033 'International Tables Vol C Tables 4.2.6.8 and 6.1.1.4'
S S 0.1246 0.1234 'International Tables Vol C Tables 4.2.6.8 and 6.1.1.4'

loop_
_geom_angle_atom_site_label_1
_geom_angle_atom_site_label_2
_geom_angle_atom_site_label_3
_geom_angle
N1 B1 S1 109.80(10)
N1 B1 H1C 107.7(9)
S1 B1 H1C 105.2(10)
N1 B1 H1D 104.7(10)
S1 B1 H1D 114.5(9)
H1C B1 H1D 114.7(14)
C2 C1 C6 118.83(13)
C2 C1 S1 117.05(11)
C6 C1 S1 124.05(11)
C3 C2 C1 120.93(14)
C3 C2 H2 119.5
C1 C2 H2 119.5
C2 C3 C4 120.13(14)
C2 C3 H3 119.9
C4 C3 H3 119.9
C5 C4 C3 119.12(14)
C5 C4 H4 120.4
C3 C4 H4 120.4
C4 C5 C6 121.00(14)
C4 C5 H5 119.5
C6 C5 H5 119.5
C5 C6 C1 119.96(14)
C5 C6 H6 120.0
C1 C6 H6 120.0
N1 C7 H7A 109.5
N1 C7 H7B 109.5
H7A C7 H7B 109.5
N1 C7 H7C 109.5
H7A C7 H7C 109.5
H7B C7 H7C 109.5
C7 N1 B1 114.18(12)
C7 N1 H1A 107.9(13)
B1 N1 H1A 110.9(13)
C7 N1 H1B 108.6(13)
B1 N1 H1B 110.2(13)
H1A N1 H1B 104.7(18)
C1 S1 B1 106.72(7)

loop_
_geom_bond_atom_site_label_1
_geom_bond_atom_site_label_2
_geom_bond_distance
B1 N1 1.586(2)
B1 S1 1.9097(17)
B1 H1C 1.108(19)
B1 H1D 1.125(19)
C1 C2 1.397(2)
C1 C6 1.397(2)
C1 S1 1.7765(14)
C2 C3 1.388(2)
C2 H2 0.9500
C3 C4 1.393(2)
C3 H3 0.9500
C4 C5 1.390(2)
C4 H4 0.9500
C5 C6 1.391(2)
C5 H5 0.9500
C6 H6 0.9500
C7 N1 1.485(2)
C7 H7A 0.9800
C7 H7B 0.9800
C7 H7C 0.9800
N1 H1A 0.89(2)
N1 H1B 0.85(2)

loop_
_geom_torsion_atom_site_label_1
_geom_torsion_atom_site_label_2
_geom_torsion_atom_site_label_3
_geom_torsion_atom_site_label_4
_geom_torsion
C6 C1 C2 C3 1.6(2)
S1 C1 C2 C3 -175.60(11)
C1 C2 C3 C4 -1.3(2)
C2 C3 C4 C5 0.0(2)
C3 C4 C5 C6 0.9(2)
C4 C5 C6 C1 -0.6(2)
C2 C1 C6 C5 -0.7(2)
S1 C1 C6 C5 176.32(11)
S1 B1 N1 C7 -178.53(11)
C2 C1 S1 B1 -165.03(11)
C6 C1 S1 B1 17.93(14)
N1 B1 S1 C1 69.53(11)
